data_7112808
loop_
_publ_author_name
'Kou, Hui-Zhong'
'Hu, Kong-Qiu'
'Zhao, Hao-Yan'
'Tang, Junkui'
'Cui, Ai-Li'

_publ_section_title
;
 Multi-component synthesis of trimetallic tetranuclear clusters
 [Cu(L)(H(2)O)](2)Ln(H(2)O)(2)Cr(C(2)O(4))(3).12H(2)O (H(2)L =
 1,4,8,11-tetraazacyclotradecane-2,3-dione, Ln(3+) = Gd, Tb and Dy).
;
_journal_issue 35
_journal_name_full 'Chemical communications (Cambridge, England)'
_journal_page_first 6533
_journal_page_last 6535
_journal_paper_doi 10.1039/c0cc01628d
_journal_volume 46
_journal_year 2010
_chemical_formula_sum 'C26 H68 Cr Cu2 N8 O32 Tb'
_chemical_formula_weight 1342.88
_chemical_name_systematic
;
?
;
_space_group_IT_number 15
_symmetry_cell_setting monoclinic
_symmetry_space_group_name_Hall '-C 2yc'
_symmetry_space_group_name_H-M 'C 1 2/c 1'
_atom_sites_solution_hydrogens geom
_atom_sites_solution_primary direct
_atom_sites_solution_secondary difmap
_audit_creation_method SHELXL-97
_cell_angle_alpha 90.00
_cell_angle_beta 100.505(3)
_cell_angle_gamma 90.00
_cell_formula_units_Z 4
_cell_length_a 18.7089(18)
_cell_length_b 16.3018(16)
_cell_length_c 16.9124(14)
_cell_measurement_reflns_used 3526
_cell_measurement_temperature 293(2)
_cell_measurement_theta_max 27.48
_cell_measurement_theta_min 3.13
_cell_volume 5071.6(8)
_computing_cell_refinement 'crystalstructure 3.6.0 (Rigaku, 2004)'
_computing_data_collection 'crystalstructure 3.6.0 (Rigaku, 2004)'
_computing_data_reduction 'SHELXL-97 (Sheldrick, 1997)'
_computing_molecular_graphics 'XP (Sheldrick, 1998)'
_computing_publication_material 'XP (Sheldrick, 1998)'
_computing_structure_refinement 'SHELXL-97 (Sheldrick, 1997)'
_computing_structure_solution 'SHELXS-97 (Sheldrick, 1990)'
_diffrn_ambient_temperature 293(2)
_diffrn_detector_area_resol_mean 0.77
_diffrn_measured_fraction_theta_full 0.994
_diffrn_measured_fraction_theta_max 0.994
_diffrn_measurement_device_type 'Rigaku R-AXIS RAPID IP'
_diffrn_measurement_method '\w scans'
_diffrn_radiation_monochromator graphite
_diffrn_radiation_source 'fine-focus sealed tube'
_diffrn_radiation_type MoK\a
_diffrn_radiation_wavelength 0.71073
_diffrn_reflns_av_R_equivalents 0.0991
_diffrn_reflns_av_sigmaI/netI 0.0829
_diffrn_reflns_limit_h_max 24
_diffrn_reflns_limit_h_min -22
_diffrn_reflns_limit_k_max 21
_diffrn_reflns_limit_k_min -21
_diffrn_reflns_limit_l_max 21
_diffrn_reflns_limit_l_min -21
_diffrn_reflns_number 24048
_diffrn_reflns_theta_full 27.48
_diffrn_reflns_theta_max 27.48
_diffrn_reflns_theta_min 3.13
_exptl_absorpt_coefficient_mu 2.514
_exptl_absorpt_correction_T_max 0.830
_exptl_absorpt_correction_T_min 0.642
_exptl_absorpt_correction_type empirical
_exptl_absorpt_process_details 'ABSCOR; Higashi, 1995'
_exptl_crystal_colour red
_exptl_crystal_density_diffrn 1.759
_exptl_crystal_density_method 'not measured'
_exptl_crystal_description platelet
_exptl_crystal_F_000 2732
_exptl_crystal_size_max 0.21
_exptl_crystal_size_mid 0.18
_exptl_crystal_size_min 0.08
_refine_diff_density_max 1.345
_refine_diff_density_min -2.156
_refine_diff_density_rms 0.180
_refine_ls_extinction_coef 0.00075(13)
_refine_ls_extinction_expression Fc^*^=kFc[1+0.001xFc^2^\l^3^/sin(2\q)]^-1/4^
_refine_ls_extinction_method SHELXL
_refine_ls_goodness_of_fit_ref 1.098
_refine_ls_hydrogen_treatment constr
_refine_ls_matrix_type full
_refine_ls_number_parameters 318
_refine_ls_number_reflns 5784
_refine_ls_number_restraints 0
_refine_ls_restrained_S_all 1.098
_refine_ls_R_factor_all 0.1197
_refine_ls_R_factor_gt 0.0637
_refine_ls_shift/su_max 0.000
_refine_ls_shift/su_mean 0.000
_refine_ls_structure_factor_coef Fsqd
_refine_ls_weighting_details 'calc w=1/[\s^2^(Fo^2^)+(0.0675P)^2^+41.1644P] where P=(Fo^2^+2Fc^2^)/3'
_refine_ls_weighting_scheme calc
_refine_ls_wR_factor_gt 0.1341
_refine_ls_wR_factor_ref 0.1901
_reflns_number_gt 3526
_reflns_number_total 5784
_reflns_threshold_expression >2sigma(I)
_cod_data_source_file c0cc01628d.txt
_cod_data_source_block Cu2TbCr
_cod_depositor_comments
;
The following automatic conversions were performed:

'_exptl_absorpt_correction_type' value 'Empirical' changed to
'empirical' according to
/usr/data/users/saulius/automatic-downloads/retrospective/RSC/lib/dictionaries/cif_core.dic
dictionary named 'cif_core.dic' version 2.4.2 from 2011-04-26.

Automatic conversion script
Id: cif_fix_values 2281 2013-09-26 08:29:07Z andrius 
;
_cod_original_sg_symbol_H-M C2/c
_cod_database_code 7112808

loop_
_symmetry_equiv_pos_as_xyz
'x, y, z'
'-x, y, -z+1/2'
'x+1/2, y+1/2, z'
'-x+1/2, y+1/2, -z+1/2'
'-x, -y, -z'
'x, -y, z-1/2'
'-x+1/2, -y+1/2, -z'
'x+1/2, -y+1/2, z-1/2'

loop_
_atom_site_label
_atom_site_type_symbol
_atom_site_fract_x
_atom_site_fract_y
_atom_site_fract_z
_atom_site_U_iso_or_equiv
_atom_site_adp_type
_atom_site_occupancy
_atom_site_symmetry_multiplicity
_atom_site_calc_flag
_atom_site_refinement_flags
Tb1 Tb 0.5000 0.78108(3) 0.2500 0.0458(2) Uani 1 2 d S
Cu1 Cu 0.31780(6) 0.51461(7) 0.28316(7) 0.0557(3) Uani 1 1 d .
Cr1 Cr 0.5000 1.13664(11) 0.2500 0.0455(5) Uani 1 2 d S
C1 C 0.4059(6) 0.4991(6) 0.1466(6) 0.065(3) Uani 1 1 d .
H1A H 0.4554 0.5143 0.1438 0.078 Uiso 1 1 calc R
H1B H 0.3757 0.5123 0.0952 0.078 Uiso 1 1 calc R
C2 C 0.4027(6) 0.4081(6) 0.1603(7) 0.071(3) Uani 1 1 d .
H2A H 0.4396 0.3942 0.2065 0.085 Uiso 1 1 calc R
H2B H 0.4154 0.3804 0.1140 0.085 Uiso 1 1 calc R
C3 C 0.3309(6) 0.3747(6) 0.1742(6) 0.069(3) Uani 1 1 d .
H3A H 0.2920 0.3973 0.1343 0.083 Uiso 1 1 calc R
H3B H 0.3304 0.3156 0.1678 0.083 Uiso 1 1 calc R
C4 C 0.2526(6) 0.3587(6) 0.2773(7) 0.071(3) Uani 1 1 d .
H4A H 0.2601 0.3002 0.2862 0.086 Uiso 1 1 calc R
H4B H 0.2116 0.3662 0.2338 0.086 Uiso 1 1 calc R
C5 C 0.2373(6) 0.3979(7) 0.3512(6) 0.073(3) Uani 1 1 d .
H5A H 0.1908 0.3791 0.3617 0.088 Uiso 1 1 calc R
H5B H 0.2745 0.3827 0.3966 0.088 Uiso 1 1 calc R
C6 C 0.2312(6) 0.5358(7) 0.4128(7) 0.080(3) Uani 1 1 d .
H6A H 0.2729 0.5236 0.4544 0.096 Uiso 1 1 calc R
H6B H 0.1878 0.5200 0.4328 0.096 Uiso 1 1 calc R
C7 C 0.2289(6) 0.6268(7) 0.3965(7) 0.081(3) Uani 1 1 d .
H7A H 0.1931 0.6369 0.3483 0.097 Uiso 1 1 calc R
H7B H 0.2122 0.6541 0.4407 0.097 Uiso 1 1 calc R
C8 C 0.2991(5) 0.6656(6) 0.3857(6) 0.063(3) Uani 1 1 d .
H8A H 0.2916 0.7239 0.3761 0.076 Uiso 1 1 calc R
H8B H 0.3347 0.6589 0.4346 0.076 Uiso 1 1 calc R
C9 C 0.3746(4) 0.6698(5) 0.2859(5) 0.0469(19) Uani 1 1 d .
C10 C 0.4031(5) 0.6229(5) 0.2191(5) 0.0456(19) Uani 1 1 d .
C11 C 0.5383(4) 0.9746(5) 0.2411(5) 0.0446(19) Uani 1 1 d .
C12 C 0.4842(5) 1.2019(6) 0.0996(6) 0.059(2) Uani 1 1 d .
C13 C 0.5507(5) 1.2458(6) 0.1512(5) 0.054(2) Uani 1 1 d .
N1 N 0.2360(5) 0.4879(5) 0.3412(5) 0.069(2) Uani 1 1 d .
H1C H 0.1945 0.4990 0.3057 0.083 Uiso 1 1 calc R
N2 N 0.3176(4) 0.3953(5) 0.2558(5) 0.065(2) Uani 1 1 d .
H2C H 0.3556 0.3733 0.2905 0.078 Uiso 1 1 calc R
N3 N 0.3818(4) 0.5474(4) 0.2089(4) 0.0550(18) Uani 1 1 d .
N4 N 0.3271(4) 0.6288(4) 0.3180(4) 0.0535(18) Uani 1 1 d .
O1 O 0.4437(3) 0.6633(3) 0.1804(3) 0.0504(14) Uani 1 1 d .
O2 O 0.3992(3) 0.7404(3) 0.3029(4) 0.0502(14) Uani 1 1 d .
O3 O 0.5670(3) 0.9077(3) 0.2322(4) 0.0513(14) Uani 1 1 d .
O4 O 0.5668(3) 1.0447(3) 0.2343(3) 0.0491(14) Uani 1 1 d .
O5 O 0.4595(3) 1.1420(3) 0.1348(3) 0.0529(15) Uani 1 1 d .
O6 O 0.5660(3) 1.2203(3) 0.2232(3) 0.0540(15) Uani 1 1 d .
O7 O 0.5808(4) 1.3013(4) 0.1220(4) 0.076(2) Uani 1 1 d .
O8 O 0.4614(5) 1.2243(5) 0.0307(4) 0.091(3) Uani 1 1 d .
O1W O 0.4085(4) 0.4835(4) 0.4173(4) 0.077(2) Uani 1 1 d .
O2W O 0.4497(4) 0.8251(4) 0.1172(4) 0.0676(18) Uani 1 1 d .
O3W O 0.4983(4) 1.3761(4) -0.0404(4) 0.0652(17) Uani 1 1 d .
O4W O 0.3673(5) 1.1304(6) -0.0796(5) 0.102(3) Uani 1 1 d .
O5W O 0.4509(6) 0.9818(5) 0.0543(6) 0.117(3) Uani 1 1 d .
O6W O 0.2498(6) 0.6608(7) 0.0776(7) 0.141(4) Uani 1 1 d .
O7W O 0.3267(8) 0.9736(6) -0.1280(9) 0.176(6) Uani 1 1 d .
O8W O 0.3553(4) 0.7382(5) 0.0104(4) 0.083(2) Uani 1 1 d .

loop_
_atom_site_aniso_label
_atom_site_aniso_U_11
_atom_site_aniso_U_22
_atom_site_aniso_U_33
_atom_site_aniso_U_23
_atom_site_aniso_U_13
_atom_site_aniso_U_12
Tb1 0.0479(4) 0.0366(3) 0.0562(4) 0.000 0.0180(3) 0.000
Cu1 0.0531(7) 0.0469(7) 0.0706(7) 0.0083(5) 0.0207(6) -0.0056(5)
Cr1 0.0494(11) 0.0365(10) 0.0527(11) 0.000 0.0153(9) 0.000
C1 0.081(7) 0.044(5) 0.077(6) -0.017(5) 0.029(5) -0.009(5)
C2 0.074(7) 0.055(6) 0.089(7) -0.012(5) 0.030(6) -0.011(5)
C3 0.069(7) 0.057(6) 0.076(7) -0.006(5) 0.000(5) -0.018(5)
C4 0.062(7) 0.058(6) 0.094(8) 0.009(5) 0.014(6) -0.016(5)
C5 0.057(6) 0.081(8) 0.082(7) 0.016(6) 0.016(5) -0.015(5)
C6 0.072(7) 0.088(8) 0.090(8) 0.018(6) 0.045(6) 0.004(6)
C7 0.073(8) 0.083(8) 0.098(8) 0.001(6) 0.043(6) 0.008(6)
C8 0.058(6) 0.062(6) 0.080(6) -0.003(5) 0.041(5) -0.005(5)
C9 0.042(5) 0.044(5) 0.055(5) 0.010(4) 0.009(4) 0.003(4)
C10 0.046(5) 0.045(5) 0.050(5) 0.005(4) 0.021(4) 0.000(4)
C11 0.048(5) 0.039(4) 0.051(5) 0.003(3) 0.019(4) 0.004(4)
C12 0.066(6) 0.058(6) 0.054(5) -0.008(4) 0.013(5) -0.005(5)
C13 0.069(6) 0.046(5) 0.055(5) 0.001(4) 0.027(5) -0.008(4)
N1 0.055(5) 0.070(6) 0.085(6) 0.017(5) 0.020(4) -0.007(4)
N2 0.062(5) 0.049(5) 0.082(6) 0.008(4) 0.009(4) -0.019(4)
N3 0.059(5) 0.040(4) 0.069(5) 0.005(3) 0.020(4) -0.005(3)
N4 0.053(4) 0.051(4) 0.062(4) 0.007(3) 0.024(4) 0.007(4)
O1 0.059(4) 0.043(3) 0.053(3) 0.000(3) 0.019(3) -0.010(3)
O2 0.043(3) 0.041(3) 0.073(4) -0.002(3) 0.025(3) -0.012(3)
O3 0.035(3) 0.045(3) 0.080(4) 0.002(3) 0.024(3) 0.001(3)
O4 0.042(3) 0.039(3) 0.073(4) -0.004(3) 0.027(3) -0.003(3)
O5 0.058(4) 0.042(3) 0.059(4) 0.000(3) 0.014(3) -0.013(3)
O6 0.068(4) 0.044(3) 0.048(3) 0.003(3) 0.007(3) -0.010(3)
O7 0.091(5) 0.072(5) 0.066(4) 0.012(3) 0.015(4) -0.032(4)
O8 0.114(7) 0.092(6) 0.057(4) 0.013(4) -0.010(4) -0.041(5)
O1W 0.071(5) 0.068(5) 0.085(5) 0.003(4) -0.003(4) -0.006(4)
O2W 0.077(5) 0.062(4) 0.061(4) 0.007(3) 0.006(3) 0.003(4)
O3W 0.078(5) 0.056(4) 0.063(4) 0.000(3) 0.018(3) 0.004(3)
O4W 0.094(6) 0.131(8) 0.083(5) -0.007(5) 0.025(5) -0.036(6)
O5W 0.142(9) 0.080(6) 0.127(8) 0.006(5) 0.015(6) -0.001(6)
O6W 0.101(8) 0.153(10) 0.168(10) 0.070(8) 0.020(7) 0.001(7)
O7W 0.220(14) 0.092(8) 0.267(15) 0.052(8) 0.179(13) 0.021(8)
O8W 0.080(5) 0.089(6) 0.075(5) 0.003(4) 0.000(4) -0.002(4)

loop_
_atom_type_symbol
_atom_type_description
_atom_type_scat_dispersion_real
_atom_type_scat_dispersion_imag
_atom_type_scat_source
C C 0.0033 0.0016 'International Tables Vol C Tables 4.2.6.8 and 6.1.1.4'
H H 0.0000 0.0000 'International Tables Vol C Tables 4.2.6.8 and 6.1.1.4'
N N 0.0061 0.0033 'International Tables Vol C Tables 4.2.6.8 and 6.1.1.4'
O O 0.0106 0.0060 'International Tables Vol C Tables 4.2.6.8 and 6.1.1.4'
Cr Cr 0.3209 0.6236 'International Tables Vol C Tables 4.2.6.8 and 6.1.1.4'
Cu Cu 0.3201 1.2651 'International Tables Vol C Tables 4.2.6.8 and 6.1.1.4'
Tb Tb -0.1723 4.1537 'International Tables Vol C Tables 4.2.6.8 and 6.1.1.4'

loop_
_geom_angle_atom_site_label_1
_geom_angle_atom_site_label_2
_geom_angle_atom_site_label_3
_geom_angle
_geom_angle_site_symmetry_1
_geom_angle_site_symmetry_3
O2 Tb1 O2 146.9(3) 2_655 .
O2 Tb1 O2W 103.9(2) 2_655 2_655
O2 Tb1 O2W 86.1(2) . 2_655
O2 Tb1 O2W 86.1(2) 2_655 .
O2 Tb1 O2W 103.9(2) . .
O2W Tb1 O2W 144.9(3) 2_655 .
O2 Tb1 O1 84.1(2) 2_655 .
O2 Tb1 O1 69.26(19) . .
O2W Tb1 O1 140.2(2) 2_655 .
O2W Tb1 O1 73.5(2) . .
O2 Tb1 O1 69.26(19) 2_655 2_655
O2 Tb1 O1 84.1(2) . 2_655
O2W Tb1 O1 73.5(2) 2_655 2_655
O2W Tb1 O1 140.2(2) . 2_655
O1 Tb1 O1 73.3(3) . 2_655
O2 Tb1 O3 74.06(19) 2_655 .
O2 Tb1 O3 138.81(19) . .
O2W Tb1 O3 75.0(2) 2_655 .
O2W Tb1 O3 75.8(2) . .
O1 Tb1 O3 143.18(19) . .
O1 Tb1 O3 123.0(2) 2_655 .
O2 Tb1 O3 138.81(19) 2_655 2_655
O2 Tb1 O3 74.06(19) . 2_655
O2W Tb1 O3 75.8(2) 2_655 2_655
O2W Tb1 O3 75.0(2) . 2_655
O1 Tb1 O3 123.02(19) . 2_655
O1 Tb1 O3 143.18(19) 2_655 2_655
O3 Tb1 O3 66.0(2) . 2_655
N4 Cu1 N3 84.4(3) . .
N4 Cu1 N2 174.1(3) . .
N3 Cu1 N2 95.3(3) . .
N4 Cu1 N1 95.3(3) . .
N3 Cu1 N1 168.4(3) . .
N2 Cu1 N1 86.1(3) . .
O6 Cr1 O6 91.1(4) . 2_655
O6 Cr1 O5 83.3(2) . .
O6 Cr1 O5 93.1(2) 2_655 .
O6 Cr1 O5 93.1(2) . 2_655
O6 Cr1 O5 83.3(2) 2_655 2_655
O5 Cr1 O5 174.9(3) . 2_655
O6 Cr1 O4 173.5(2) . 2_655
O6 Cr1 O4 93.2(2) 2_655 2_655
O5 Cr1 O4 91.6(2) . 2_655
O5 Cr1 O4 92.2(2) 2_655 2_655
O6 Cr1 O4 93.2(2) . .
O6 Cr1 O4 173.5(2) 2_655 .
O5 Cr1 O4 92.2(2) . .
O5 Cr1 O4 91.6(2) 2_655 .
O4 Cr1 O4 83.0(3) 2_655 .
N3 C1 C2 113.5(8) . .
N3 C1 H1A 108.9 . .
C2 C1 H1A 108.9 . .
N3 C1 H1B 108.9 . .
C2 C1 H1B 108.9 . .
H1A C1 H1B 107.7 . .
C1 C2 C3 116.1(9) . .
C1 C2 H2A 108.3 . .
C3 C2 H2A 108.3 . .
C1 C2 H2B 108.3 . .
C3 C2 H2B 108.3 . .
H2A C2 H2B 107.4 . .
N2 C3 C2 111.6(8) . .
N2 C3 H3A 109.3 . .
C2 C3 H3A 109.3 . .
N2 C3 H3B 109.3 . .
C2 C3 H3B 109.3 . .
H3A C3 H3B 108.0 . .
N2 C4 C5 109.4(8) . .
N2 C4 H4A 109.8 . .
C5 C4 H4A 109.8 . .
N2 C4 H4B 109.8 . .
C5 C4 H4B 109.8 . .
H4A C4 H4B 108.2 . .
N1 C5 C4 109.6(8) . .
N1 C5 H5A 109.7 . .
C4 C5 H5A 109.7 . .
N1 C5 H5B 109.7 . .
C4 C5 H5B 109.7 . .
H5A C5 H5B 108.2 . .
N1 C6 C7 112.3(9) . .
N1 C6 H6A 109.2 . .
C7 C6 H6A 109.2 . .
N1 C6 H6B 109.2 . .
C7 C6 H6B 109.2 . .
H6A C6 H6B 107.9 . .
C8 C7 C6 116.2(9) . .
C8 C7 H7A 108.2 . .
C6 C7 H7A 108.2 . .
C8 C7 H7B 108.2 . .
C6 C7 H7B 108.2 . .
H7A C7 H7B 107.4 . .
N4 C8 C7 111.5(8) . .
N4 C8 H8A 109.3 . .
C7 C8 H8A 109.3 . .
N4 C8 H8B 109.3 . .
C7 C8 H8B 109.3 . .
H8A C8 H8B 108.0 . .
O2 C9 N4 128.7(8) . .
O2 C9 C10 117.5(7) . .
N4 C9 C10 113.8(8) . .
O1 C10 N3 128.3(8) . .
O1 C10 C9 116.2(7) . .
N3 C10 C9 115.6(7) . .
O3 C11 O4 125.5(7) . .
O3 C11 C11 118.1(5) . 2_655
O4 C11 C11 116.3(4) . 2_655
O8 C12 O5 125.5(9) . .
O8 C12 C13 120.2(9) . .
O5 C12 C13 114.3(8) . .
O7 C13 O6 126.4(9) . .
O7 C13 C12 119.7(8) . .
O6 C13 C12 113.9(8) . .
C6 N1 C5 116.1(8) . .
C6 N1 Cu1 117.2(7) . .
C5 N1 Cu1 105.8(6) . .
C6 N1 H1C 105.5 . .
C5 N1 H1C 105.5 . .
Cu1 N1 H1C 105.5 . .
C4 N2 C3 115.3(8) . .
C4 N2 Cu1 107.9(6) . .
C3 N2 Cu1 116.2(6) . .
C4 N2 H2C 105.5 . .
C3 N2 H2C 105.5 . .
Cu1 N2 H2C 105.5 . .
C10 N3 C1 119.0(7) . .
C10 N3 Cu1 112.4(6) . .
C1 N3 Cu1 128.5(6) . .
C9 N4 C8 118.7(8) . .
C9 N4 Cu1 113.1(6) . .
C8 N4 Cu1 126.8(6) . .
C10 O1 Tb1 114.3(5) . .
C9 O2 Tb1 117.6(5) . .
C11 O3 Tb1 118.8(5) . .
C11 O4 Cr1 112.2(5) . .
C12 O5 Cr1 113.1(6) . .
C13 O6 Cr1 114.3(6) . .

loop_
_geom_bond_atom_site_label_1
_geom_bond_atom_site_label_2
_geom_bond_distance
_geom_bond_site_symmetry_2
Tb1 O2 2.325(5) 2_655
Tb1 O2 2.325(5) .
Tb1 O2W 2.382(6) 2_655
Tb1 O2W 2.382(6) .
Tb1 O1 2.394(6) .
Tb1 O1 2.394(6) 2_655
Tb1 O3 2.462(6) .
Tb1 O3 2.462(6) 2_655
Cu1 N4 1.950(7) .
Cu1 N3 1.962(7) .
Cu1 N2 1.999(8) .
Cu1 N1 2.010(8) .
Cr1 O6 1.948(6) .
Cr1 O6 1.948(6) 2_655
Cr1 O5 1.959(6) .
Cr1 O5 1.959(6) 2_655
Cr1 O4 2.000(6) 2_655
Cr1 O4 2.000(6) .
C1 N3 1.450(11) .
C1 C2 1.504(13) .
C1 H1A 0.9700 .
C1 H1B 0.9700 .
C2 C3 1.509(13) .
C2 H2A 0.9700 .
C2 H2B 0.9700 .
C3 N2 1.484(12) .
C3 H3A 0.9700 .
C3 H3B 0.9700 .
C4 N2 1.458(12) .
C4 C5 1.477(14) .
C4 H4A 0.9700 .
C4 H4B 0.9700 .
C5 N1 1.476(13) .
C5 H5A 0.9700 .
C5 H5B 0.9700 .
C6 N1 1.458(14) .
C6 C7 1.507(15) .
C6 H6A 0.9700 .
C6 H6B 0.9700 .
C7 C8 1.498(13) .
C7 H7A 0.9700 .
C7 H7B 0.9700 .
C8 N4 1.471(11) .
C8 H8A 0.9700 .
C8 H8B 0.9700 .
C9 O2 1.254(10) .
C9 N4 1.307(10) .
C9 C10 1.537(11) .
C10 O1 1.274(9) .
C10 N3 1.295(10) .
C11 O3 1.236(9) .
C11 O4 1.277(9) .
C11 C11 1.516(16) 2_655
C12 O8 1.221(11) .
C12 O5 1.274(11) .
C12 C13 1.557(13) .
C13 O7 1.217(10) .
C13 O6 1.269(10) .
N1 H1C 0.9100 .
N2 H2C 0.9100 .
